data_1568959
loop_
_publ_author_name
'Salazar Marcano, David E.'
'Kalandia, Givi'
'Moussawi, Mhamad Aly'
'Van Hecke, Kristof'
'Parac-Vogt, Tatjana N'

_publ_section_title
;
 Rational synthesis of elusive organic-inorganic hybrid metal-oxo
 clusters: formation and post-functionalization of hexavanadates.
;
_journal_issue 20
_journal_name_full 'Chemical science'
_journal_page_first 5405
_journal_page_last 5414
_journal_paper_doi 10.1039/d3sc00038a
_journal_volume 14
_journal_year 2023
_chemical_formula_moiety 'C12 H18 Cl2 N2 O21 V6, 2(C16 H36 N)'
_chemical_formula_sum 'C44 H90 Cl2 N4 O21 V6'
_chemical_formula_weight 1387.74
_space_group_crystal_system triclinic
_space_group_IT_number 2
_space_group_name_Hall '-P 1'
_space_group_name_H-M_alt 'P -1'
_atom_sites_solution_hydrogens mixed
_atom_sites_solution_primary dual
_audit_creation_date 2021-03-18
_audit_creation_method
;
Olex2 1.2
(compiled May 18 2018 14:05:52 for OlexSys, GUI svn.r5506)
;
_audit_update_record
;
2022-11-07 deposited with the CCDC.	2023-04-24 downloaded from the CCDC.
;
_cell_angle_alpha 112.102(6)
_cell_angle_beta 97.669(5)
_cell_angle_gamma 93.798(5)
_cell_formula_units_Z 1
_cell_length_a 10.7293(6)
_cell_length_b 11.8938(8)
_cell_length_c 12.7361(8)
_cell_measurement_reflns_used 3899
_cell_measurement_temperature 100(2)
_cell_measurement_theta_max 73.7340
_cell_measurement_theta_min 3.7750
_cell_volume 1480.33(18)
_computing_cell_refinement 'CrysAlisPro 1.171.40.67a (Rigaku OD, 2019)'
_computing_data_collection 'CrysAlisPro 1.171.40.67a (Rigaku OD, 2019)'
_computing_data_reduction 'CrysAlisPro 1.171.40.67a (Rigaku OD, 2019)'
_computing_molecular_graphics 'Olex2 (Dolomanov et al., 2009)'
_computing_publication_material 'Olex2 (Dolomanov et al., 2009)'
_computing_structure_refinement 'ShelXL (Sheldrick, 2015)'
_computing_structure_solution 'ShelXT (Sheldrick, 2015)'
_diffrn_ambient_environment N~2~
_diffrn_ambient_temperature 100(2)
_diffrn_detector 'CCD plate'
_diffrn_detector_area_resol_mean 10.4839
_diffrn_detector_type Atlas
_diffrn_measured_fraction_theta_full 1.000
_diffrn_measured_fraction_theta_max 0.982
_diffrn_measurement_details
;
List of Runs (angles in degrees, time in seconds):

  # Type    Start    End  Width  t~exp~   \w     \q     \k     \f   Frames
#--------------------------------------------------------------------------
  1  \w   -116.00 -17.00   1.00    2.00    --  -41.68 -38.00  90.00   99
  2  \w    -66.00  33.00   1.00    2.00    --  -41.68  38.00 -90.00   99
  3  \w      7.00  34.00   1.00    2.00    --   41.68  83.00  96.38   27
  4  \w     27.00  98.00   1.00    2.00    --   41.68-125.00 -60.00   71
  5  \w    -30.00  70.00   1.00    2.00    --   41.68 -57.00 -30.00  100
  6  \w    103.00 178.00   1.00    6.00    --  106.01  77.00  30.00   75
  7  \w     33.00 132.00   1.00    6.00    --  106.01 -45.00 120.00   99
  8  \w    103.00 178.00   1.00    6.00    --  106.01  77.00-180.00   75
  9  \w     30.00 139.00   1.00    6.00    --  106.01 -77.00   0.00  109
 10  \w     33.00 112.00   1.00    6.00    --  106.01-125.00 -30.00   79
 11  \w     78.00 178.00   1.00    6.00    --  106.01  30.00 -30.00  100
 12  \w     33.00 132.00   1.00    6.00    --  106.01 -45.00-120.00   99
 13  \w     23.00 107.00   1.00    6.00    --  106.01 -94.00   0.00   84
 14  \w     78.00 178.00   1.00    6.00    --  106.01  30.00 120.00  100
 15  \w     33.00 112.00   1.00    6.00    --  106.01-125.00 120.00   79
 16  \w     23.00 107.00   1.00    6.00    --  106.01 -94.00 150.00   84
 17  \w     23.00 107.00   1.00    6.00    --  106.01 -94.00-150.00   84
 18  \w   -115.00 -14.00   1.00    2.00    --  -41.68 -57.00 -90.00  101
 19  \w   -116.00 -17.00   1.00    2.00    --  -41.68 -38.00 -30.00   99
 20  \w      8.00  42.00   1.00    2.00    --   41.68  82.00-130.74   34
 21  \w      9.00  42.00   1.00    2.00    --   41.68  80.00  31.74   33
 22  \w      7.00  34.00   1.00    2.00    --   41.68  83.00 -96.37   27
 23  \w     78.00 178.00   1.00    6.00    --  106.01  57.00  26.76  100
 24  \w     76.00 178.00   1.00    6.00    --  106.01  64.00-141.38  102
 25  \w     53.00 178.00   1.00    6.00    --  106.01  15.00-120.00  125
 26  \w     77.00 178.00   1.00    6.00    --  106.01  59.00  50.24  101
 27  \w     80.00 178.00   1.00    6.00    --  106.01  45.00   0.00   98
 28  \w     76.00 178.00   1.00    6.00    --  106.01  65.00 131.38  102
 29  \w     77.00 178.00   1.00    6.00    --  106.01  61.00-180.00  101
 30  \w     78.00 178.00   1.00    6.00    --  106.01  57.00 -41.30  100
 31  \w     77.00 178.00   1.00    6.00    --  106.01  61.00 120.00  101
 32  \w     77.00 178.00   1.00    6.00    --  106.01  60.00-101.64  101
 33  \w      6.00  83.00   1.00    2.00    --   41.68 -99.00 120.00   77
 34  \w      7.00  33.00   1.00    2.00    --   41.68  84.00 138.78   26
 35  \w      8.00  42.00   1.00    2.00    --   41.68  81.00-178.95   34
;
_diffrn_measurement_device 'four-circle diffractometer'
_diffrn_measurement_device_type 'SuperNova, Dual, Cu at home/near, Atlas'
_diffrn_measurement_method '\w scans'
_diffrn_orient_matrix_type 'CrysAlisPro convention (1999,Acta A55,543-557)'
_diffrn_orient_matrix_UB_11 -0.0394903000
_diffrn_orient_matrix_UB_12 0.0873512000
_diffrn_orient_matrix_UB_13 -0.0585997000
_diffrn_orient_matrix_UB_21 -0.0146155000
_diffrn_orient_matrix_UB_22 0.0968309000
_diffrn_orient_matrix_UB_23 0.1172549000
_diffrn_orient_matrix_UB_31 0.1398579000
_diffrn_orient_matrix_UB_32 0.0534475000
_diffrn_orient_matrix_UB_33 0.0194125000
_diffrn_radiation_monochromator mirror
_diffrn_radiation_probe x-ray
_diffrn_radiation_type CuK\a
_diffrn_radiation_wavelength 1.54184
_diffrn_reflns_av_R_equivalents 0.0920
_diffrn_reflns_av_unetI/netI 0.0730
_diffrn_reflns_Laue_measured_fraction_full 1.000
_diffrn_reflns_Laue_measured_fraction_max 0.982
_diffrn_reflns_limit_h_max 13
_diffrn_reflns_limit_h_min -12
_diffrn_reflns_limit_k_max 14
_diffrn_reflns_limit_k_min -14
_diffrn_reflns_limit_l_max 15
_diffrn_reflns_limit_l_min -15
_diffrn_reflns_number 27888
_diffrn_reflns_point_group_measured_fraction_full 1.000
_diffrn_reflns_point_group_measured_fraction_max 0.982
_diffrn_reflns_theta_full 67.684
_diffrn_reflns_theta_max 74.068
_diffrn_reflns_theta_min 3.802
_diffrn_source 'micro-focus sealed X-ray tube'
_diffrn_source_type 'SuperNova (Cu) X-ray Source'
_exptl_absorpt_coefficient_mu 9.091
_exptl_absorpt_correction_T_max 1.000
_exptl_absorpt_correction_T_min 0.902
_exptl_absorpt_correction_type gaussian
_exptl_absorpt_process_details
;
CrysAlisPro 1.171.40.67a (Rigaku Oxford Diffraction, 2019)
Numerical absorption correction based on gaussian integration over
			a multifaceted crystal model
Empirical absorption correction using spherical harmonics,
 implemented in SCALE3 ABSPACK scaling algorithm.
;
_exptl_crystal_colour 'clear colourless'
_exptl_crystal_colour_lustre clear
_exptl_crystal_colour_primary colourless
_exptl_crystal_density_diffrn 1.557
_exptl_crystal_description 'rect. Prism'
_exptl_crystal_F_000 722
_exptl_crystal_size_max 0.11
_exptl_crystal_size_mid 0.062
_exptl_crystal_size_min 0.036
_refine_diff_density_max 0.954
_refine_diff_density_min -0.935
_refine_diff_density_rms 0.100
_refine_ls_extinction_method none
_refine_ls_goodness_of_fit_ref 1.025
_refine_ls_hydrogen_treatment mixed
_refine_ls_matrix_type full
_refine_ls_number_parameters 356
_refine_ls_number_reflns 5919
_refine_ls_number_restraints 1
_refine_ls_restrained_S_all 1.025
_refine_ls_R_factor_all 0.0859
_refine_ls_R_factor_gt 0.0547
_refine_ls_shift/su_max 0.001
_refine_ls_shift/su_mean 0.000
_refine_ls_structure_factor_coef Fsqd
_refine_ls_weighting_details 'w=1/[\s^2^(Fo^2^)+(0.0784P)^2^+0.2053P] where P=(Fo^2^+2Fc^2^)/3'
_refine_ls_weighting_scheme calc
_refine_ls_wR_factor_gt 0.1344
_refine_ls_wR_factor_ref 0.1567
_reflns_Friedel_coverage 0.000
_reflns_number_gt 4169
_reflns_number_total 5919
_reflns_threshold_expression 'I > 2\s(I)'
_cod_data_source_file d3sc00038a2.cif
_cod_data_source_block exp_1670
_cod_depositor_comments 'Adding full bibliography for 1568959--1568960.cif.'
_cod_database_code 1568959
_shelx_shelxl_version_number 2018/3
_chemical_oxdiff_formula 'C10 H10 N2 O2 Cl1 V10'
_shelx_space_group_comment
;
The symmetry employed for this shelxl refinement is uniquely defined
by the following loop, which should always be used as a source of
symmetry information in preference to the above space-group names.
They are only intended as comments.
;
_shelx_estimated_absorpt_t_max 0.736
_shelx_estimated_absorpt_t_min 0.435
_reflns_odcompleteness_completeness 99.98
_reflns_odcompleteness_iscentric 1
_reflns_odcompleteness_theta 66.97
_olex2_refinement_description
;
1. Fixed Uiso
 At 1.2 times of:
  All C(H) groups, All C(H,H) groups
 At 1.5 times of:
  All C(H,H,H) groups
2. Restrained distances
 N1-H1
 0.88 with sigma of 0.01
3.a Secondary CH2 refined with riding coordinates:
 C2(H2A,H2B), C3(H3A,H3B), C4(H4A,H4B), C6(H6A,H6B), C7(H7A,H7B), C8(H8A,H8B),
 C9(H9A,H9B), C11(H11A,H11B), C12(H12A,H12B), C13(H13A,H13B), C15(H15A,H15B),
 C16(H16A,H16B), C17(H17A,H17B), C19(H19A,H19B), C20(H20A,H20B), C21(H21A,H21B)
3.b Idealised Me refined as rotating group:
 C10(H10A,H10B,H10C), C14(H14A,H14B,H14C), C18(H18A,H18B,H18C), C22(H22A,H22B,
 H22C)
;
_olex2_exptl_crystal_mounting_method 'mounted on a LithoLoop'
_olex2_submission_special_instructions 'No special instructions were received'
_oxdiff_exptl_absorpt_empirical_details
;
Empirical correction (ABSPACK) includes:
- Absorption correction using spherical harmonics
- Frame scaling
- B-factor correction
;
_oxdiff_exptl_absorpt_empirical_full_max 1.489
_oxdiff_exptl_absorpt_empirical_full_min 0.673

loop_
_space_group_symop_operation_xyz
'x, y, z'
'-x, -y, -z'

loop_
_atom_site_label
_atom_site_type_symbol
_atom_site_fract_x
_atom_site_fract_y
_atom_site_fract_z
_atom_site_U_iso_or_equiv
_atom_site_adp_type
_atom_site_occupancy
_atom_site_site_symmetry_order
_atom_site_calc_flag
_atom_site_refinement_flags_posn
_atom_site_refinement_flags_adp
_atom_site_refinement_flags_occupancy
_atom_site_disorder_assembly
_atom_site_disorder_group
V1 V 0.49873(7) 0.97034(7) 0.31499(6) 0.02816(18) Uani 1 1 d . . . . .
V2 V 0.44767(7) 1.18518(7) 0.52024(6) 0.02797(18) Uani 1 1 d . . . . .
V3 V 0.30087(7) 0.90575(7) 0.43881(6) 0.02787(18) Uani 1 1 d . . . . .
Cl1 Cl 1.03705(13) 0.66457(14) -0.00820(11) 0.0523(3) Uani 1 1 d . . . . .
O1 O 0.500000 1.000000 0.500000 0.0258(8) Uani 1 2 d S T P . .
O2 O 0.4599(3) 1.1293(3) 0.3698(3) 0.0329(7) Uani 1 1 d . . . . .
O3 O 0.3371(3) 0.9036(3) 0.3012(3) 0.0326(7) Uani 1 1 d . . . . .
O4 O 0.3788(3) 0.7739(3) 0.4304(3) 0.0340(7) Uani 1 1 d . . . . .
O5 O 0.1513(3) 0.8547(3) 0.4087(3) 0.0340(7) Uani 1 1 d . . . . .
O6 O 0.3983(3) 1.3167(3) 0.5456(3) 0.0339(7) Uani 1 1 d . . . . .
O7 O 0.5166(3) 0.9443(3) 0.1860(3) 0.0351(7) Uani 1 1 d . . . . .
O8 O 0.5613(3) 0.8187(3) 0.3234(3) 0.0287(6) Uani 1 1 d . . . . .
O9 O 0.7234(3) 0.9153(3) 0.5206(2) 0.0274(6) Uani 1 1 d . . . . .
O10 O 0.6808(3) 1.0439(3) 0.3894(3) 0.0286(6) Uani 1 1 d . . . . .
O11 O 0.8254(3) 0.7840(3) 0.0920(3) 0.0391(8) Uani 1 1 d . . . . .
N1 N 0.8964(4) 0.8101(4) 0.2774(3) 0.0319(8) Uani 1 1 d D . . . .
C1 C 0.7891(4) 0.8613(4) 0.3320(4) 0.0300(9) Uani 1 1 d . . . . .
C2 C 0.7808(4) 0.9893(4) 0.3324(4) 0.0298(9) Uani 1 1 d . . . . .
H2A H 0.862376 1.041556 0.371775 0.036 Uiso 1 1 calc R . . . .
H2B H 0.765647 0.984002 0.252142 0.036 Uiso 1 1 calc R . . . .
C3 C 0.8195(4) 0.8677(4) 0.4557(4) 0.0301(9) Uani 1 1 d . . . . .
H3A H 0.829051 0.784594 0.453389 0.036 Uiso 1 1 calc R . . . .
H3B H 0.901174 0.920063 0.494212 0.036 Uiso 1 1 calc R . . . .
C4 C 0.6668(4) 0.7747(4) 0.2683(4) 0.0288(9) Uani 1 1 d . . . . .
H4A H 0.650245 0.768210 0.187741 0.035 Uiso 1 1 calc R . . . .
H4B H 0.676942 0.692144 0.267136 0.035 Uiso 1 1 calc R . . . .
C5 C 0.9057(4) 0.7772(4) 0.1658(4) 0.0327(9) Uani 1 1 d . . . . .
C6 C 1.0305(5) 0.7240(5) 0.1403(4) 0.0418(11) Uani 1 1 d . . . . .
H6A H 1.039040 0.658124 0.169491 0.050 Uiso 1 1 calc R . . . .
H6B H 1.102700 0.788965 0.181623 0.050 Uiso 1 1 calc R . . . .
N2 N 0.3124(4) 0.3865(4) 0.2523(3) 0.0368(9) Uani 1 1 d . . . . .
C7 C 0.3071(5) 0.4765(4) 0.3728(4) 0.0363(10) Uani 1 1 d . . . . .
H7A H 0.321094 0.433568 0.425713 0.044 Uiso 1 1 calc R . . . .
H7B H 0.378728 0.542520 0.395530 0.044 Uiso 1 1 calc R . . . .
C8 C 0.1868(5) 0.5354(5) 0.3914(4) 0.0389(11) Uani 1 1 d . . . . .
H8A H 0.112205 0.471732 0.360542 0.047 Uiso 1 1 calc R . . . .
H8B H 0.178469 0.591457 0.350535 0.047 Uiso 1 1 calc R . . . .
C9 C 0.1922(6) 0.6063(5) 0.5196(5) 0.0453(12) Uani 1 1 d . . . . .
H9A H 0.200392 0.549025 0.559219 0.054 Uiso 1 1 calc R . . . .
H9B H 0.268803 0.667589 0.549695 0.054 Uiso 1 1 calc R . . . .
C10 C 0.0763(6) 0.6713(5) 0.5480(6) 0.0542(14) Uani 1 1 d . . . . .
H10A H 0.067120 0.727678 0.508643 0.081 Uiso 1 1 calc GR . . . .
H10B H 0.086637 0.717284 0.631302 0.081 Uiso 1 1 calc GR . . . .
H10C H 0.000583 0.610750 0.522470 0.081 Uiso 1 1 calc GR . . . .
C11 C 0.2044(5) 0.2817(5) 0.2077(4) 0.0395(11) Uani 1 1 d . . . . .
H11A H 0.123704 0.315650 0.199072 0.047 Uiso 1 1 calc R . . . .
H11B H 0.215062 0.225234 0.130212 0.047 Uiso 1 1 calc R . . . .
C12 C 0.1929(5) 0.2077(5) 0.2816(5) 0.0423(11) Uani 1 1 d . . . . .
H12A H 0.171910 0.260294 0.356592 0.051 Uiso 1 1 calc R . . . .
H12B H 0.274680 0.177788 0.296187 0.051 Uiso 1 1 calc R . . . .
C13 C 0.0881(5) 0.0983(5) 0.2196(5) 0.0468(12) Uani 1 1 d . . . . .
H13A H 0.070033 0.060021 0.273724 0.056 Uiso 1 1 calc R . . . .
H13B H 0.009553 0.128102 0.195851 0.056 Uiso 1 1 calc R . . . .
C14 C 0.1256(6) 0.0035(6) 0.1150(6) 0.0590(15) Uani 1 1 d . . . . .
H14A H 0.145775 0.041524 0.062139 0.089 Uiso 1 1 calc GR . . . .
H14B H 0.055164 -0.062476 0.076197 0.089 Uiso 1 1 calc GR . . . .
H14C H 0.200106 -0.030190 0.138793 0.089 Uiso 1 1 calc GR . . . .
H1 H 0.966(4) 0.808(7) 0.320(5) 0.071 Uiso 1 1 d DR . . . .
C15 C 0.4416(5) 0.3422(4) 0.2607(4) 0.0382(10) Uani 1 1 d . . . . .
H15A H 0.506832 0.414646 0.289069 0.046 Uiso 1 1 calc R . . . .
H15B H 0.447753 0.306815 0.319889 0.046 Uiso 1 1 calc R . . . .
C16 C 0.4757(5) 0.2489(5) 0.1525(4) 0.0429(12) Uani 1 1 d . . . . .
H16A H 0.464679 0.278813 0.089522 0.051 Uiso 1 1 calc R . . . .
H16B H 0.419775 0.170657 0.127904 0.051 Uiso 1 1 calc R . . . .
C17 C 0.6141(5) 0.2297(5) 0.1796(5) 0.0452(12) Uani 1 1 d . . . . .
H17A H 0.667969 0.309446 0.207074 0.054 Uiso 1 1 calc R . . . .
H17B H 0.623102 0.199934 0.242773 0.054 Uiso 1 1 calc R . . . .
C18 C 0.6620(6) 0.1392(6) 0.0771(5) 0.0541(14) Uani 1 1 d . . . . .
H18A H 0.648869 0.165356 0.012533 0.081 Uiso 1 1 calc GR . . . .
H18B H 0.615347 0.057740 0.054594 0.081 Uiso 1 1 calc GR . . . .
H18C H 0.752617 0.136401 0.098331 0.081 Uiso 1 1 calc GR . . . .
C19 C 0.2943(5) 0.4456(5) 0.1652(4) 0.0415(11) Uani 1 1 d . . . . .
H19A H 0.286057 0.380717 0.087233 0.050 Uiso 1 1 calc R . . . .
H19B H 0.213334 0.481137 0.170241 0.050 Uiso 1 1 calc R . . . .
C20 C 0.3962(5) 0.5425(5) 0.1780(4) 0.0421(11) Uani 1 1 d . . . . .
H20A H 0.474592 0.505431 0.159803 0.051 Uiso 1 1 calc R . . . .
H20B H 0.414000 0.602185 0.258842 0.051 Uiso 1 1 calc R . . . .
C21 C 0.3593(5) 0.6105(5) 0.0977(5) 0.0424(11) Uani 1 1 d . . . . .
H21A H 0.289706 0.658680 0.124534 0.051 Uiso 1 1 calc R . . . .
H21B H 0.432979 0.668432 0.103545 0.051 Uiso 1 1 calc R . . . .
C22 C 0.3175(5) 0.5257(5) -0.0265(5) 0.0459(12) Uani 1 1 d . . . . .
H22A H 0.309606 0.573714 -0.074358 0.069 Uiso 1 1 calc GR . . . .
H22B H 0.235403 0.478885 -0.035350 0.069 Uiso 1 1 calc GR . . . .
H22C H 0.380501 0.469286 -0.050502 0.069 Uiso 1 1 calc GR . . . .

loop_
_atom_site_aniso_label
_atom_site_aniso_U_11
_atom_site_aniso_U_22
_atom_site_aniso_U_33
_atom_site_aniso_U_23
_atom_site_aniso_U_13
_atom_site_aniso_U_12
V1 0.0225(4) 0.0344(4) 0.0253(3) 0.0103(3) 0.0011(3) 0.0029(3)
V2 0.0226(4) 0.0295(4) 0.0300(4) 0.0107(3) 0.0026(3) 0.0010(3)
V3 0.0185(4) 0.0308(4) 0.0282(4) 0.0065(3) 0.0007(3) -0.0016(3)
Cl1 0.0402(7) 0.0686(9) 0.0396(6) 0.0109(6) 0.0069(5) 0.0128(6)
O1 0.023(2) 0.0293(19) 0.0237(19) 0.0101(16) 0.0025(16) 0.0004(16)
O2 0.0280(17) 0.0386(16) 0.0372(17) 0.0195(13) 0.0067(13) 0.0069(13)
O3 0.0215(16) 0.0414(17) 0.0281(15) 0.0073(13) 0.0002(12) 0.0037(13)
O4 0.0282(17) 0.0302(15) 0.0394(17) 0.0094(13) 0.0064(14) 0.0003(12)
O5 0.0215(17) 0.0380(16) 0.0377(17) 0.0116(13) 0.0024(13) -0.0035(13)
O6 0.0320(18) 0.0349(16) 0.0347(16) 0.0139(13) 0.0039(13) 0.0045(13)
O7 0.0293(18) 0.0439(17) 0.0307(16) 0.0136(13) 0.0031(13) 0.0039(14)
O8 0.0196(15) 0.0311(14) 0.0312(15) 0.0087(12) 0.0017(12) 0.0009(12)
O9 0.0202(15) 0.0329(15) 0.0249(14) 0.0073(11) 0.0019(11) 0.0027(12)
O10 0.0223(16) 0.0326(14) 0.0290(15) 0.0108(12) 0.0033(12) -0.0002(12)
O11 0.0302(18) 0.0507(19) 0.0326(16) 0.0119(14) 0.0039(14) 0.0071(15)
N1 0.0185(19) 0.042(2) 0.0285(18) 0.0075(15) 0.0012(15) 0.0041(15)
C1 0.023(2) 0.034(2) 0.031(2) 0.0112(17) 0.0016(17) 0.0016(17)
C2 0.019(2) 0.036(2) 0.028(2) 0.0073(17) 0.0036(17) -0.0054(17)
C3 0.019(2) 0.036(2) 0.031(2) 0.0092(17) 0.0011(17) 0.0051(17)
C4 0.021(2) 0.032(2) 0.027(2) 0.0042(16) 0.0023(16) 0.0033(17)
C5 0.026(2) 0.035(2) 0.032(2) 0.0084(18) 0.0007(18) 0.0035(18)
C6 0.036(3) 0.052(3) 0.035(2) 0.012(2) 0.011(2) 0.011(2)
N2 0.037(2) 0.039(2) 0.0314(19) 0.0123(16) 0.0038(17) 0.0017(17)
C7 0.042(3) 0.033(2) 0.030(2) 0.0087(18) 0.004(2) 0.000(2)
C8 0.038(3) 0.038(2) 0.037(2) 0.0120(19) 0.006(2) -0.004(2)
C9 0.054(3) 0.037(2) 0.039(3) 0.009(2) 0.013(2) -0.003(2)
C10 0.059(4) 0.048(3) 0.058(3) 0.019(3) 0.025(3) 0.002(3)
C11 0.037(3) 0.041(2) 0.035(2) 0.011(2) -0.002(2) -0.001(2)
C12 0.038(3) 0.041(3) 0.044(3) 0.015(2) 0.001(2) 0.005(2)
C13 0.040(3) 0.048(3) 0.049(3) 0.020(2) -0.001(2) -0.004(2)
C14 0.056(4) 0.052(3) 0.065(4) 0.021(3) 0.003(3) -0.001(3)
C15 0.040(3) 0.037(2) 0.036(2) 0.0127(19) 0.005(2) 0.000(2)
C16 0.046(3) 0.046(3) 0.035(2) 0.012(2) 0.010(2) 0.009(2)
C17 0.047(3) 0.048(3) 0.038(3) 0.014(2) 0.007(2) 0.002(2)
C18 0.050(4) 0.067(4) 0.040(3) 0.013(3) 0.013(3) 0.014(3)
C19 0.036(3) 0.055(3) 0.030(2) 0.015(2) 0.001(2) 0.004(2)
C20 0.040(3) 0.046(3) 0.034(2) 0.011(2) 0.002(2) 0.001(2)
C21 0.040(3) 0.041(3) 0.046(3) 0.016(2) 0.010(2) 0.003(2)
C22 0.043(3) 0.050(3) 0.045(3) 0.019(2) 0.007(2) 0.008(2)

loop_
_atom_type_symbol
_atom_type_description
_atom_type_scat_dispersion_real
_atom_type_scat_dispersion_imag
_atom_type_scat_source
C C 0.0181 0.0091 'International Tables Vol C Tables 4.2.6.8 and 6.1.1.4'
H H 0.0000 0.0000 'International Tables Vol C Tables 4.2.6.8 and 6.1.1.4'
Cl Cl 0.3639 0.7018 'International Tables Vol C Tables 4.2.6.8 and 6.1.1.4'
N N 0.0311 0.0180 'International Tables Vol C Tables 4.2.6.8 and 6.1.1.4'
O O 0.0492 0.0322 'International Tables Vol C Tables 4.2.6.8 and 6.1.1.4'
V V 0.0687 2.1097 'International Tables Vol C Tables 4.2.6.8 and 6.1.1.4'

loop_
_exptl_crystal_face_index_h
_exptl_crystal_face_index_k
_exptl_crystal_face_index_l
_exptl_crystal_face_perp_dist
1 -5 -4 0.0254
-1 5 4 0.0134
-5 3 4 0.0338
-5 -4 0 0.0347
6 3 0 0.0370
6 -2 -4 0.0459
-3 7 -4 0.0346
3 -7 4 0.0010

loop_
_geom_angle_atom_site_label_1
_geom_angle_atom_site_label_2
_geom_angle_atom_site_label_3
_geom_angle
_geom_angle_site_symmetry_1
_geom_angle_site_symmetry_3
_geom_angle_publ_flag
V3 V1 V2 65.92(3) . . ?
O1 V1 V2 47.31(2) . . ?
O1 V1 V3 47.41(2) . . ?
O2 V1 V2 33.35(10) . . ?
O2 V1 V3 88.54(10) . . ?
O2 V1 O1 80.64(10) . . ?
O2 V1 O8 156.98(13) . . ?
O2 V1 O10 86.19(14) . . ?
O3 V1 V2 87.20(10) . . ?
O3 V1 V3 34.21(10) . . ?
O3 V1 O1 81.59(10) . . ?
O3 V1 O2 93.77(15) . . ?
O3 V1 O8 89.52(14) . . ?
O3 V1 O10 158.61(13) . . ?
O7 V1 V2 137.00(12) . . ?
O7 V1 V3 138.05(13) . . ?
O7 V1 O1 172.28(12) . . ?
O7 V1 O2 103.80(16) . . ?
O7 V1 O3 104.20(16) . . ?
O7 V1 O8 97.42(15) . . ?
O7 V1 O10 96.55(15) . . ?
O8 V1 V2 124.41(9) . . ?
O8 V1 V3 81.45(9) . . ?
O8 V1 O1 77.32(9) . . ?
O8 V1 O10 82.59(12) . . ?
O10 V1 V2 81.04(9) . . ?
O10 V1 V3 124.52(9) . . ?
O10 V1 O1 77.29(9) . . ?
V3 V2 V1 66.13(3) 2_676 . ?
O1 V2 V1 47.52(2) . . ?
O1 V2 V3 47.47(2) . 2_676 ?
O2 V2 V1 34.36(10) . . ?
O2 V2 V3 87.54(10) . 2_676 ?
O2 V2 O1 81.86(10) . . ?
O2 V2 O4 93.97(15) . 2_676 ?
O2 V2 O8 158.53(13) . 2_676 ?
O2 V2 O9 89.58(14) . 2_676 ?
O4 V2 V1 88.80(10) 2_676 . ?
O4 V2 V3 33.52(10) 2_676 2_676 ?
O4 V2 O1 80.98(10) 2_676 . ?
O4 V2 O8 86.66(13) 2_676 2_676 ?
O4 V2 O9 157.91(13) 2_676 2_676 ?
O6 V2 V1 137.94(12) . . ?
O6 V2 V3 136.17(13) . 2_676 ?
O6 V2 O1 172.77(12) . . ?
O6 V2 O2 103.86(15) . . ?
O6 V2 O4 102.79(16) . 2_676 ?
O6 V2 O8 96.90(14) . 2_676 ?
O6 V2 O9 97.48(15) . 2_676 ?
O8 V2 V1 124.34(9) 2_676 . ?
O8 V2 V3 81.17(9) 2_676 2_676 ?
O8 V2 O1 77.04(8) 2_676 . ?
O9 V2 V1 81.88(8) 2_676 . ?
O9 V2 V3 125.19(9) 2_676 2_676 ?
O9 V2 O1 77.95(8) 2_676 . ?
O9 V2 O8 82.24(12) 2_676 2_676 ?
V2 V3 V1 66.07(3) 2_676 . ?
O1 V3 V1 47.61(2) . . ?
O1 V3 V2 47.46(2) . 2_676 ?
O3 V3 V1 33.78(10) . . ?
O3 V3 V2 89.06(10) . 2_676 ?
O3 V3 O1 81.37(10) . . ?
O3 V3 O9 86.87(13) . 2_676 ?
O3 V3 O10 158.23(14) . 2_676 ?
O4 V3 V1 87.65(11) . . ?
O4 V3 V2 34.66(11) . 2_676 ?
O4 V3 O1 82.10(11) . . ?
O4 V3 O3 94.15(15) . . ?
O4 V3 O9 159.17(14) . 2_676 ?
O4 V3 O10 89.17(14) . 2_676 ?
O5 V3 V1 136.89(12) . . ?
O5 V3 V2 138.42(12) . 2_676 ?
O5 V3 O1 171.75(12) . . ?
O5 V3 O3 103.29(16) . . ?
O5 V3 O4 104.13(16) . . ?
O5 V3 O9 95.84(14) . 2_676 ?
O5 V3 O10 96.71(15) . 2_676 ?
O9 V3 V1 81.67(9) 2_676 . ?
O9 V3 V2 124.71(9) 2_676 2_676 ?
O9 V3 O1 77.48(9) 2_676 . ?
O10 V3 V1 125.21(9) 2_676 . ?
O10 V3 V2 81.49(9) 2_676 2_676 ?
O10 V3 O1 77.79(9) 2_676 . ?
O10 V3 O9 82.58(12) 2_676 2_676 ?
V1 O1 V1 180.00(4) . 2_676 ?
V2 O1 V1 85.17(3) 2_676 2_676 ?
V2 O1 V1 94.83(3) . 2_676 ?
V2 O1 V1 94.83(3) 2_676 . ?
V2 O1 V1 85.17(3) . . ?
V2 O1 V2 180.0 . 2_676 ?
V2 O1 V3 94.94(3) 2_676 2_676 ?
V2 O1 V3 85.07(3) . 2_676 ?
V2 O1 V3 94.93(3) . . ?
V2 O1 V3 85.07(3) 2_676 . ?
V3 O1 V1 84.99(3) 2_676 2_676 ?
V3 O1 V1 95.01(3) . 2_676 ?
V3 O1 V1 95.01(3) 2_676 . ?
V3 O1 V1 84.99(3) . . ?
V3 O1 V3 180.0 2_676 . ?
V2 O2 V1 112.29(15) . . ?
V1 O3 V3 112.01(16) . . ?
V3 O4 V2 111.82(16) . 2_676 ?
V1 O8 V2 110.24(14) . 2_676 ?
C4 O8 V1 118.7(3) . . ?
C4 O8 V2 119.1(2) . 2_676 ?
V2 O9 V3 109.06(13) 2_676 2_676 ?
C3 O9 V2 119.0(3) . 2_676 ?
C3 O9 V3 118.6(3) . 2_676 ?
V3 O10 V1 109.43(14) 2_676 . ?
C2 O10 V1 118.4(3) . . ?
C2 O10 V3 119.0(3) . 2_676 ?
C5 N1 C1 126.4(4) . . ?
N1 C1 C2 109.7(4) . . ?
N1 C1 C3 105.1(3) . . ?
N1 C1 C4 109.3(4) . . ?
C2 C1 C3 110.5(4) . . ?
C2 C1 C4 111.8(4) . . ?
C4 C1 C3 110.1(4) . . ?
O10 C2 C1 111.2(3) . . ?
O9 C3 C1 112.1(3) . . ?
O8 C4 C1 110.7(3) . . ?
O11 C5 N1 125.4(4) . . ?
O11 C5 C6 123.2(4) . . ?
N1 C5 C6 111.4(4) . . ?
C5 C6 Cl1 112.2(3) . . ?
C7 N2 C11 112.4(4) . . ?
C7 N2 C15 105.1(4) . . ?
C7 N2 C19 111.7(4) . . ?
C15 N2 C11 112.2(4) . . ?
C19 N2 C11 103.5(4) . . ?
C19 N2 C15 112.1(4) . . ?
C8 C7 N2 117.1(4) . . ?
C7 C8 C9 108.9(4) . . ?
C10 C9 C8 113.3(5) . . ?
C12 C11 N2 116.1(4) . . ?
C11 C12 C13 109.8(4) . . ?
C14 C13 C12 112.1(5) . . ?
C16 C15 N2 117.9(4) . . ?
C15 C16 C17 108.0(4) . . ?
C18 C17 C16 113.6(5) . . ?
C20 C19 N2 116.0(4) . . ?
C19 C20 C21 111.8(4) . . ?
C22 C21 C20 113.3(4) . . ?

loop_
_geom_bond_atom_site_label_1
_geom_bond_atom_site_label_2
_geom_bond_distance
_geom_bond_site_symmetry_2
_geom_bond_publ_flag
V1 V2 3.0338(11) . ?
V1 V3 3.0288(11) . ?
V1 O1 2.2454(7) . ?
V1 O2 1.851(3) . ?
V1 O3 1.816(3) . ?
V1 O7 1.594(3) . ?
V1 O8 2.000(3) . ?
V1 O10 2.033(3) . ?
V2 V3 3.0258(11) 2_676 ?
V2 O1 2.2378(7) . ?
V2 O2 1.802(3) . ?
V2 O4 1.854(3) 2_676 ?
V2 O6 1.614(3) . ?
V2 O8 2.024(3) 2_676 ?
V2 O9 2.014(3) 2_676 ?
V3 O1 2.2383(8) . ?
V3 O3 1.837(3) . ?
V3 O4 1.800(3) . ?
V3 O5 1.619(3) . ?
V3 O9 2.036(3) 2_676 ?
V3 O10 2.017(3) 2_676 ?
Cl1 C6 1.766(5) . ?
O8 C4 1.437(5) . ?
O9 C3 1.421(5) . ?
O10 C2 1.431(5) . ?
O11 C5 1.217(6) . ?
N1 C1 1.472(6) . ?
N1 C5 1.344(6) . ?
C1 C2 1.530(6) . ?
C1 C3 1.537(6) . ?
C1 C4 1.532(6) . ?
C5 C6 1.541(7) . ?
N2 C7 1.516(6) . ?
N2 C11 1.523(7) . ?
N2 C15 1.521(6) . ?
N2 C19 1.519(6) . ?
C7 C8 1.513(7) . ?
C8 C9 1.520(7) . ?
C9 C10 1.520(8) . ?
C11 C12 1.520(7) . ?
C12 C13 1.541(7) . ?
C13 C14 1.511(9) . ?
C15 C16 1.517(7) . ?
C16 C17 1.531(8) . ?
C17 C18 1.524(7) . ?
C19 C20 1.482(8) . ?
C20 C21 1.552(7) . ?
C21 C22 1.507(8) . ?

loop_
_exptl_oxdiff_crystal_face_indexfrac_h
_exptl_oxdiff_crystal_face_indexfrac_k
_exptl_oxdiff_crystal_face_indexfrac_l
_exptl_oxdiff_crystal_face_x
_exptl_oxdiff_crystal_face_y
_exptl_oxdiff_crystal_face_z
0.6379 -4.9082 -3.9007 -0.2254 -0.9420 -0.2488
-0.6379 4.9082 3.9007 0.2254 0.9420 0.2488
-4.6801 3.2507 4.3458 0.2141 0.8927 -0.3964
-5.2793 -3.6101 -0.4895 -0.0782 -0.3298 -0.9408
5.7383 3.1938 -0.0089 0.0529 0.2244 0.9731
5.6167 -2.3865 -4.0932 -0.1904 -0.7931 0.5785
-2.8044 7.1133 -3.8051 0.9551 0.2836 -0.0859
2.8044 -7.1133 3.8051 -0.9551 -0.2836 0.0859
